data_2220838
loop_
_publ_author_name
'Steyl, Gideon'
'Hill, Tania N.'

_publ_section_title
;Bis(triphenylphosphine-\k<i>P</i>)(tropolonato-\k^2^<i>O</i>,<i>O</i>')silver(I)
 dichloromethane solvate
;
_journal_coeditor_code HY2179
_journal_issue 2
_journal_name_full 'Acta Crystallographica Section E'
_journal_page_first m233
_journal_paper_doi 10.1107/S1600536809002785
_journal_volume 65
_journal_year 2009
_chemical_formula_iupac '[Ag (C7 H5 O2) (C18 H15 P)2], C H2 Cl2'
_chemical_formula_moiety 'C43 H35 Ag O2 P2, C H2 Cl2'
_chemical_formula_sum 'C44 H37 Ag Cl2 O2 P2'
_chemical_formula_weight 838.45
_chemical_name_systematic
;Bis(triphenylphosphine-\k<i>P</i>)(tropolonato-\k^2^<i>O</i>,<i>O</i>')silver(I)
dichloromethane
 solvate
;
_space_group_IT_number 2
_symmetry_cell_setting triclinic
_symmetry_space_group_name_Hall '-P 1'
_symmetry_space_group_name_H-M 'P -1'
_atom_sites_solution_hydrogens geom
_atom_sites_solution_primary direct
_atom_sites_solution_secondary difmap
_audit_creation_method SHELXL-97
_cell_angle_alpha 100.487(2)
_cell_angle_beta 93.760(2)
_cell_angle_gamma 116.8090(10)
_cell_formula_units_Z 2
_cell_length_a 12.0175(3)
_cell_length_b 12.9925(4)
_cell_length_c 13.8394(7)
_cell_measurement_reflns_used 9106
_cell_measurement_temperature 100(2)
_cell_measurement_theta_max 28.29
_cell_measurement_theta_min 2.34
_cell_volume 1869.34(12)
_computing_cell_refinement 'SAINT-Plus (Bruker, 2007)'
_computing_data_collection 'APEX2 (Bruker, 2007)'
_computing_data_reduction 'SAINT-Plus (Bruker, 2007)'
_computing_molecular_graphics 'DIAMOND (Brandenburg & Putz, 1999)'
_computing_publication_material 'SHELXL97 (Sheldrick, 2008)'
_computing_structure_refinement 'SHELXL97 (Sheldrick, 2008)'
_computing_structure_solution 'SHELXS97 (Sheldrick, 2008)'
_diffrn_ambient_temperature 100(2)
_diffrn_measured_fraction_theta_full 0.999
_diffrn_measured_fraction_theta_max 0.999
_diffrn_measurement_device_type 'Bruker APEXII CCD'
_diffrn_measurement_method '\f and \w'
_diffrn_radiation_monochromator graphite
_diffrn_radiation_source 'fine-focus sealed tube'
_diffrn_radiation_type MoK\a
_diffrn_radiation_wavelength 0.71073
_diffrn_reflns_av_R_equivalents 0.0460
_diffrn_reflns_av_sigmaI/netI 0.0448
_diffrn_reflns_limit_h_max 15
_diffrn_reflns_limit_h_min -13
_diffrn_reflns_limit_k_max 16
_diffrn_reflns_limit_k_min -16
_diffrn_reflns_limit_l_max 17
_diffrn_reflns_limit_l_min -17
_diffrn_reflns_number 33544
_diffrn_reflns_theta_full 27.00
_diffrn_reflns_theta_max 27.00
_diffrn_reflns_theta_min 1.81
_exptl_absorpt_coefficient_mu 0.806
_exptl_absorpt_correction_T_max 0.9384
_exptl_absorpt_correction_T_min 0.8620
_exptl_absorpt_correction_type multi-scan
_exptl_absorpt_process_details '(SADABS; Bruker, 2001)'
_exptl_crystal_colour yellow
_exptl_crystal_density_diffrn 1.490
_exptl_crystal_density_method 'not measured'
_exptl_crystal_description cuboid
_exptl_crystal_F_000 856
_exptl_crystal_size_max 0.19
_exptl_crystal_size_mid 0.11
_exptl_crystal_size_min 0.08
_refine_diff_density_max 0.509
_refine_diff_density_min -0.411
_refine_ls_extinction_method none
_refine_ls_goodness_of_fit_ref 1.052
_refine_ls_hydrogen_treatment constr
_refine_ls_matrix_type full
_refine_ls_number_parameters 460
_refine_ls_number_reflns 8178
_refine_ls_number_restraints 0
_refine_ls_restrained_S_all 1.052
_refine_ls_R_factor_all 0.0399
_refine_ls_R_factor_gt 0.0300
_refine_ls_shift/su_max 0.002
_refine_ls_shift/su_mean 0.000
_refine_ls_structure_factor_coef Fsqd
_refine_ls_weighting_details 'calc w=1/[\s^2^(Fo^2^)+(0.0283P)^2^+0.6452P] where P=(Fo^2^+2Fc^2^)/3'
_refine_ls_weighting_scheme calc
_refine_ls_wR_factor_gt 0.0652
_refine_ls_wR_factor_ref 0.0701
_reflns_number_gt 6931
_reflns_number_total 8178
_reflns_threshold_expression I>2\s(I)
_cod_data_source_file hy2179.cif
_cod_data_source_block I
_cod_original_cell_volume 1869.33(12)
_cod_database_code 2220838
_cod_database_fobs_code 2220838

loop_
_symmetry_equiv_pos_as_xyz
'x, y, z'
'-x, -y, -z'

loop_
_atom_site_type_symbol
_atom_site_label
_atom_site_fract_x
_atom_site_fract_y
_atom_site_fract_z
_atom_site_U_iso_or_equiv
_atom_site_adp_type
_atom_site_calc_flag
_atom_site_refinement_flags
_atom_site_occupancy
_atom_site_disorder_assembly
_atom_site_disorder_group
Ag Ag 0.743570(16) 0.720243(14) 0.744274(12) 0.01303(5) Uani d . 1 . .
P P2 0.86325(5) 0.62927(5) 0.65456(4) 0.01241(12) Uani d . 1 . .
P P1 0.71316(5) 0.87540(5) 0.69503(4) 0.01207(12) Uani d . 1 . .
O O1 0.79674(15) 0.70564(14) 0.90673(11) 0.0184(4) Uani d . 1 . .
C C236 0.6628(2) 0.49295(19) 0.49875(17) 0.0156(5) Uani d . 1 . .
H H236 0.6130 0.4770 0.5501 0.019 Uiso calc R 1 . .
O O2 0.57859(15) 0.56103(15) 0.78664(12) 0.0223(4) Uani d . 1 . .
C C115 1.0246(2) 1.1352(2) 0.61838(19) 0.0231(6) Uani d . 1 . .
H H115 1.0505 1.1622 0.5603 0.028 Uiso calc R 1 . .
C C211 0.8758(2) 0.50995(19) 0.69797(16) 0.0132(5) Uani d . 1 . .
C C131 0.6271(2) 0.93724(19) 0.76747(16) 0.0134(5) Uani d . 1 . .
C C116 0.9035(2) 1.0442(2) 0.61294(17) 0.0174(5) Uani d . 1 . .
H H116 0.8465 1.0099 0.5514 0.021 Uiso calc R 1 . .
C C111 0.8651(2) 1.00316(19) 0.69726(16) 0.0131(5) Uani d . 1 . .
C C132 0.6443(2) 1.0510(2) 0.77170(16) 0.0160(5) Uani d . 1 . .
H H132 0.7057 1.1010 0.7383 0.019 Uiso calc R 1 . .
C C231 0.7939(2) 0.56327(18) 0.52340(16) 0.0119(4) Uani d . 1 . .
C C233 0.8062(2) 0.5380(2) 0.34768(17) 0.0164(5) Uani d . 1 . .
H H233 0.8555 0.5529 0.2960 0.020 Uiso calc R 1 . .
C C232 0.8649(2) 0.58525(19) 0.44675(16) 0.0145(5) Uani d . 1 . .
H H232 0.9542 0.6329 0.4624 0.017 Uiso calc R 1 . .
C C122 0.6516(2) 0.7563(2) 0.49517(16) 0.0165(5) Uani d . 1 . .
H H122 0.7103 0.7299 0.5131 0.020 Uiso calc R 1 . .
C C2 0.6043(2) 0.5279(2) 0.86135(16) 0.0163(5) Uani d . 1 . .
C C121 0.6314(2) 0.83422(19) 0.56701(16) 0.0130(4) Uani d . 1 . .
C C216 0.8462(2) 0.40129(19) 0.63496(17) 0.0149(5) Uani d . 1 . .
H H216 0.8168 0.3862 0.5659 0.018 Uiso calc R 1 . .
C C221 1.0266(2) 0.73307(19) 0.65092(15) 0.0124(4) Uani d . 1 . .
C C133 0.5721(2) 1.0925(2) 0.82465(17) 0.0211(5) Uani d . 1 . .
H H133 0.5848 1.1708 0.8280 0.025 Uiso calc R 1 . .
C C235 0.6052(2) 0.4466(2) 0.40016(18) 0.0187(5) Uani d . 1 . .
H H235 0.5160 0.3985 0.3842 0.022 Uiso calc R 1 . .
C C123 0.5874(2) 0.7175(2) 0.39882(17) 0.0188(5) Uani d . 1 . .
H H123 0.6026 0.6652 0.3507 0.023 Uiso calc R 1 . .
C C226 1.0571(2) 0.8503(2) 0.65170(16) 0.0155(5) Uani d . 1 . .
H H226 0.9939 0.8749 0.6565 0.019 Uiso calc R 1 . .
C C124 0.5006(2) 0.7547(2) 0.37165(17) 0.0200(5) Uani d . 1 . .
H H124 0.4555 0.7270 0.3054 0.024 Uiso calc R 1 . .
C C136 0.5374(2) 0.8647(2) 0.81740(16) 0.0170(5) Uani d . 1 . .
H H136 0.5262 0.7873 0.8164 0.020 Uiso calc R 1 . .
C C222 1.1212(2) 0.6993(2) 0.64488(17) 0.0182(5) Uani d . 1 . .
H H222 1.1019 0.6200 0.6452 0.022 Uiso calc R 1 . .
C C215 0.8596(2) 0.3150(2) 0.67277(18) 0.0191(5) Uani d . 1 . .
H H215 0.8393 0.2410 0.6294 0.023 Uiso calc R 1 . .
C C126 0.5451(2) 0.8718(2) 0.53879(17) 0.0169(5) Uani d . 1 . .
H H126 0.5305 0.9250 0.5864 0.020 Uiso calc R 1 . .
C C114 1.1078(2) 1.1868(2) 0.7076(2) 0.0233(6) Uani d . 1 . .
H H114 1.1902 1.2499 0.7111 0.028 Uiso calc R 1 . .
C C224 1.2722(2) 0.8965(2) 0.63878(18) 0.0203(5) Uani d . 1 . .
H H224 1.3557 0.9522 0.6344 0.024 Uiso calc R 1 . .
C C112 0.9504(2) 1.0542(2) 0.78683(17) 0.0183(5) Uani d . 1 . .
H H112 0.9258 1.0258 0.8446 0.022 Uiso calc R 1 . .
C C113 1.0710(2) 1.1464(2) 0.79192(19) 0.0227(5) Uani d . 1 . .
H H113 1.1282 1.1818 0.8533 0.027 Uiso calc R 1 . .
C C223 1.2432(2) 0.7803(2) 0.63844(18) 0.0203(5) Uani d . 1 . .
H H223 1.3068 0.7561 0.6338 0.024 Uiso calc R 1 . .
C C1 0.7289(2) 0.6063(2) 0.92667(16) 0.0152(5) Uani d . 1 . .
C C134 0.4822(2) 1.0193(2) 0.87219(17) 0.0227(6) Uani d . 1 . .
H H134 0.4322 1.0470 0.9077 0.027 Uiso calc R 1 . .
C C125 0.4804(2) 0.8322(2) 0.44196(18) 0.0198(5) Uani d . 1 . .
H H125 0.4218 0.8585 0.4236 0.024 Uiso calc R 1 . .
C C234 0.6762(2) 0.4693(2) 0.32393(17) 0.0178(5) Uani d . 1 . .
H H234 0.6358 0.4381 0.2562 0.021 Uiso calc R 1 . .
C C3 0.5113(2) 0.4195(2) 0.87918(17) 0.0200(5) Uani d . 1 . .
H H3 0.4331 0.3847 0.8350 0.024 Uiso calc R 1 . .
C C7 0.7775(2) 0.5754(2) 1.00616(17) 0.0207(5) Uani d . 1 . .
H H7 0.8607 0.6334 1.0379 0.025 Uiso calc R 1 . .
C C213 0.9307(2) 0.4435(2) 0.83629(18) 0.0224(5) Uani d . 1 . .
H H213 0.9596 0.4579 0.9054 0.027 Uiso calc R 1 . .
C C225 1.1789(2) 0.9311(2) 0.64553(17) 0.0191(5) Uani d . 1 . .
H H225 1.1987 1.0107 0.6459 0.023 Uiso calc R 1 . .
C C135 0.4643(2) 0.9060(2) 0.86865(18) 0.0239(6) Uani d . 1 . .
H H135 0.4018 0.8560 0.9014 0.029 Uiso calc R 1 . .
C C214 0.9023(2) 0.3358(2) 0.77313(18) 0.0208(5) Uani d . 1 . .
H H214 0.9122 0.2767 0.7987 0.025 Uiso calc R 1 . .
C C212 0.9173(2) 0.5296(2) 0.79969(17) 0.0192(5) Uani d . 1 . .
H H212 0.9363 0.6028 0.8437 0.023 Uiso calc R 1 . .
C C6 0.7276(3) 0.4775(2) 1.04662(18) 0.0258(6) Uani d . 1 . .
H H6 0.7831 0.4780 1.0991 0.031 Uiso calc R 1 . .
C C4 0.5130(3) 0.3559(2) 0.94783(18) 0.0244(6) Uani d . 1 . .
H H4 0.4364 0.2854 0.9435 0.029 Uiso calc R 1 . .
C C5 0.6098(3) 0.3790(2) 1.02256(19) 0.0281(6) Uani d . 1 . .
H H5 0.5933 0.3215 1.0608 0.034 Uiso calc R 1 . .
Cl Cl1 0.82465(6) 0.96237(6) 0.01672(5) 0.03396(16) Uani d . 1 . .
C C01 0.9005(3) 1.1161(3) 0.0739(2) 0.0347(7) Uani d . 1 . .
H H01A 0.8877 1.1276 0.1442 0.042 Uiso calc R 1 . .
H H01B 0.9926 1.1495 0.0736 0.042 Uiso calc R 1 . .
Cl Cl2 0.84113(7) 1.19298(7) 0.01169(5) 0.03632(17) Uani d . 1 . .

loop_
_atom_site_aniso_label
_atom_site_aniso_U_11
_atom_site_aniso_U_22
_atom_site_aniso_U_33
_atom_site_aniso_U_12
_atom_site_aniso_U_13
_atom_site_aniso_U_23
Ag 0.01416(9) 0.01288(9) 0.01448(9) 0.00751(7) 0.00373(7) 0.00533(6)
P2 0.0128(3) 0.0121(3) 0.0143(3) 0.0071(2) 0.0035(2) 0.0041(2)
P1 0.0126(3) 0.0120(3) 0.0140(3) 0.0069(2) 0.0042(2) 0.0046(2)
O1 0.0174(9) 0.0154(8) 0.0183(8) 0.0046(7) 0.0003(7) 0.0043(7)
C236 0.0139(12) 0.0145(12) 0.0195(12) 0.0066(10) 0.0044(9) 0.0067(9)
O2 0.0160(9) 0.0265(10) 0.0211(9) 0.0052(8) 0.0008(7) 0.0123(7)
C115 0.0213(14) 0.0205(13) 0.0322(14) 0.0099(11) 0.0124(11) 0.0135(11)
C211 0.0109(11) 0.0157(12) 0.0168(11) 0.0077(10) 0.0054(9) 0.0081(9)
C131 0.0132(11) 0.0142(11) 0.0121(11) 0.0068(10) 0.0015(9) 0.0014(9)
C116 0.0196(13) 0.0154(12) 0.0200(12) 0.0096(10) 0.0049(10) 0.0070(10)
C111 0.0123(11) 0.0113(11) 0.0192(11) 0.0083(9) 0.0043(9) 0.0039(9)
C132 0.0171(12) 0.0176(12) 0.0141(11) 0.0085(10) 0.0021(9) 0.0045(9)
C231 0.0153(11) 0.0078(10) 0.0147(11) 0.0072(9) 0.0017(9) 0.0027(8)
C233 0.0185(12) 0.0166(12) 0.0179(11) 0.0104(10) 0.0049(9) 0.0063(9)
C232 0.0120(11) 0.0120(11) 0.0210(12) 0.0062(10) 0.0030(9) 0.0056(9)
C122 0.0170(12) 0.0182(12) 0.0180(12) 0.0099(10) 0.0054(9) 0.0077(9)
C2 0.0186(12) 0.0181(12) 0.0149(11) 0.0102(10) 0.0066(9) 0.0049(9)
C121 0.0111(11) 0.0124(11) 0.0145(11) 0.0038(9) 0.0025(9) 0.0057(9)
C216 0.0141(12) 0.0159(12) 0.0167(11) 0.0073(10) 0.0039(9) 0.0071(9)
C221 0.0128(11) 0.0117(11) 0.0117(10) 0.0056(9) 0.0012(9) 0.0012(8)
C133 0.0264(14) 0.0221(13) 0.0207(12) 0.0179(12) 0.0012(10) 0.0018(10)
C235 0.0118(12) 0.0137(12) 0.0262(13) 0.0028(10) -0.0008(10) 0.0048(10)
C123 0.0219(13) 0.0179(12) 0.0177(12) 0.0093(11) 0.0072(10) 0.0056(10)
C226 0.0162(12) 0.0159(12) 0.0184(11) 0.0105(10) 0.0041(9) 0.0049(9)
C124 0.0206(13) 0.0200(13) 0.0155(12) 0.0063(11) -0.0003(10) 0.0054(10)
C136 0.0189(12) 0.0171(12) 0.0175(11) 0.0091(10) 0.0067(10) 0.0068(9)
C222 0.0179(12) 0.0139(12) 0.0236(12) 0.0088(10) 0.0027(10) 0.0034(10)
C215 0.0166(12) 0.0131(12) 0.0274(13) 0.0068(10) 0.0053(10) 0.0042(10)
C126 0.0161(12) 0.0144(12) 0.0211(12) 0.0081(10) 0.0037(10) 0.0036(9)
C114 0.0138(13) 0.0137(12) 0.0420(16) 0.0049(10) 0.0077(11) 0.0092(11)
C224 0.0138(12) 0.0197(13) 0.0233(13) 0.0045(10) 0.0028(10) 0.0051(10)
C112 0.0179(12) 0.0173(12) 0.0216(12) 0.0095(11) 0.0053(10) 0.0050(10)
C113 0.0193(13) 0.0171(13) 0.0306(14) 0.0102(11) -0.0020(11) 0.0008(10)
C223 0.0152(12) 0.0211(13) 0.0278(13) 0.0113(11) 0.0031(10) 0.0056(10)
C1 0.0202(12) 0.0164(12) 0.0128(11) 0.0118(10) 0.0055(9) 0.0026(9)
C134 0.0240(14) 0.0336(15) 0.0175(12) 0.0202(12) 0.0061(10) 0.0033(11)
C125 0.0161(12) 0.0200(13) 0.0241(13) 0.0092(11) -0.0009(10) 0.0065(10)
C234 0.0209(13) 0.0132(12) 0.0178(12) 0.0085(10) -0.0028(10) 0.0008(9)
C3 0.0211(13) 0.0193(13) 0.0161(12) 0.0071(11) 0.0045(10) 0.0025(10)
C7 0.0210(13) 0.0271(14) 0.0165(12) 0.0131(11) 0.0029(10) 0.0063(10)
C213 0.0232(14) 0.0280(14) 0.0205(12) 0.0142(12) 0.0031(10) 0.0100(11)
C225 0.0223(13) 0.0136(12) 0.0224(12) 0.0087(11) 0.0055(10) 0.0052(10)
C135 0.0216(14) 0.0314(15) 0.0218(13) 0.0133(12) 0.0095(11) 0.0092(11)
C214 0.0173(13) 0.0207(13) 0.0306(14) 0.0107(11) 0.0069(11) 0.0146(11)
C212 0.0222(13) 0.0202(13) 0.0182(12) 0.0130(11) 0.0039(10) 0.0034(10)
C6 0.0353(16) 0.0388(16) 0.0164(12) 0.0257(14) 0.0078(11) 0.0134(11)
C4 0.0320(15) 0.0166(13) 0.0232(13) 0.0085(12) 0.0139(12) 0.0065(10)
C5 0.0455(18) 0.0265(15) 0.0265(14) 0.0234(14) 0.0185(13) 0.0173(12)
Cl1 0.0284(4) 0.0349(4) 0.0261(3) 0.0032(3) 0.0014(3) 0.0117(3)
C01 0.0299(16) 0.0410(17) 0.0203(14) 0.0081(14) -0.0073(11) 0.0050(12)
Cl2 0.0302(4) 0.0453(4) 0.0321(4) 0.0184(3) 0.0015(3) 0.0057(3)

loop_
_atom_type_symbol
_atom_type_description
_atom_type_scat_dispersion_real
_atom_type_scat_dispersion_imag
_atom_type_scat_source
C C 0.0033 0.0016 'International Tables Vol C Tables 4.2.6.8 and 6.1.1.4'
H H 0.0000 0.0000 'International Tables Vol C Tables 4.2.6.8 and 6.1.1.4'
O O 0.0106 0.0060 'International Tables Vol C Tables 4.2.6.8 and 6.1.1.4'
P P 0.1023 0.0942 'International Tables Vol C Tables 4.2.6.8 and 6.1.1.4'
Ag Ag -0.8971 1.1015 'International Tables Vol C Tables 4.2.6.8 and 6.1.1.4'
Cl Cl 0.1484 0.1585 'International Tables Vol C Tables 4.2.6.8 and 6.1.1.4'

loop_
_geom_angle_atom_site_label_1
_geom_angle_atom_site_label_2
_geom_angle_atom_site_label_3
_geom_angle_site_symmetry_1
_geom_angle_site_symmetry_3
_geom_angle
_geom_angle_publ_flag
O2 Ag O1 . . 68.67(6) y
O2 Ag P1 . . 121.43(4) y
O1 Ag P1 . . 128.35(4) y
O2 Ag P2 . . 103.97(4) y
O1 Ag P2 . . 98.81(4) y
P1 Ag P2 . . 122.391(19) y
C231 P2 C221 . . 103.35(10) ?
C231 P2 C211 . . 103.57(10) ?
C221 P2 C211 . . 103.62(10) ?
C231 P2 Ag . . 111.93(7) ?
C221 P2 Ag . . 114.95(7) ?
C211 P2 Ag . . 117.80(7) ?
C131 P1 C111 . . 104.60(10) ?
C131 P1 C121 . . 103.57(10) ?
C111 P1 C121 . . 104.03(10) ?
C131 P1 Ag . . 118.60(7) ?
C111 P1 Ag . . 110.63(7) ?
C121 P1 Ag . . 114.02(7) ?
C1 O1 Ag . . 115.51(14) ?
C235 C236 C231 . . 120.3(2) ?
C235 C236 H236 . . 119.8 ?
C231 C236 H236 . . 119.8 ?
C2 O2 Ag . . 117.18(14) ?
C114 C115 C116 . . 120.4(2) ?
C114 C115 H115 . . 119.8 ?
C116 C115 H115 . . 119.8 ?
C216 C211 C212 . . 119.0(2) ?
C216 C211 P2 . . 123.18(17) ?
C212 C211 P2 . . 117.83(17) ?
C132 C131 C136 . . 119.41(19) ?
C132 C131 P1 . . 122.58(16) ?
C136 C131 P1 . . 117.97(16) ?
C115 C116 C111 . . 120.2(2) ?
C115 C116 H116 . . 119.9 ?
C111 C116 H116 . . 119.9 ?
C116 C111 C112 . . 119.1(2) ?
C116 C111 P1 . . 123.35(18) ?
C112 C111 P1 . . 117.30(17) ?
C131 C132 C133 . . 120.4(2) ?
C131 C132 H132 . . 119.8 ?
C133 C132 H132 . . 119.8 ?
C232 C231 C236 . . 118.8(2) ?
C232 C231 P2 . . 122.87(17) ?
C236 C231 P2 . . 118.21(16) ?
C234 C233 C232 . . 120.3(2) ?
C234 C233 H233 . . 119.8 ?
C232 C233 H233 . . 119.8 ?
C233 C232 C231 . . 120.5(2) ?
C233 C232 H232 . . 119.8 ?
C231 C232 H232 . . 119.8 ?
C123 C122 C121 . . 120.7(2) ?
C123 C122 H122 . . 119.6 ?
C121 C122 H122 . . 119.6 ?
O2 C2 C3 . . 118.2(2) ?
O2 C2 C1 . . 117.6(2) ?
C3 C2 C1 . . 124.2(2) ?
C126 C121 C122 . . 118.5(2) ?
C126 C121 P1 . . 123.10(16) ?
C122 C121 P1 . . 118.31(17) ?
C215 C216 C211 . . 120.2(2) ?
C215 C216 H216 . . 119.9 ?
C211 C216 H216 . . 119.9 ?
C222 C221 C226 . . 118.8(2) ?
C222 C221 P2 . . 122.69(17) ?
C226 C221 P2 . . 118.54(16) ?
C134 C133 C132 . . 119.6(2) ?
C134 C133 H133 . . 120.2 ?
C132 C133 H133 . . 120.2 ?
C236 C235 C234 . . 120.8(2) ?
C236 C235 H235 . . 119.6 ?
C234 C235 H235 . . 119.6 ?
C122 C123 C124 . . 120.3(2) ?
C122 C123 H123 . . 119.8 ?
C124 C123 H123 . . 119.8 ?
C225 C226 C221 . . 120.5(2) ?
C225 C226 H226 . . 119.7 ?
C221 C226 H226 . . 119.7 ?
C125 C124 C123 . . 119.4(2) ?
C125 C124 H124 . . 120.3 ?
C123 C124 H124 . . 120.3 ?
C135 C136 C131 . . 119.8(2) ?
C135 C136 H136 . . 120.1 ?
C131 C136 H136 . . 120.1 ?
C223 C222 C221 . . 120.7(2) ?
C223 C222 H222 . . 119.6 ?
C221 C222 H222 . . 119.6 ?
C214 C215 C216 . . 120.5(2) ?
C214 C215 H215 . . 119.8 ?
C216 C215 H215 . . 119.8 ?
C125 C126 C121 . . 120.6(2) ?
C125 C126 H126 . . 119.7 ?
C121 C126 H126 . . 119.7 ?
C115 C114 C113 . . 119.9(2) ?
C115 C114 H114 . . 120.1 ?
C113 C114 H114 . . 120.1 ?
C225 C224 C223 . . 119.7(2) ?
C225 C224 H224 . . 120.1 ?
C223 C224 H224 . . 120.1 ?
C113 C112 C111 . . 120.3(2) ?
C113 C112 H112 . . 119.8 ?
C111 C112 H112 . . 119.8 ?
C114 C113 C112 . . 120.0(2) ?
C114 C113 H113 . . 120.0 ?
C112 C113 H113 . . 120.0 ?
C222 C223 C224 . . 119.9(2) ?
C222 C223 H223 . . 120.0 ?
C224 C223 H223 . . 120.0 ?
O1 C1 C7 . . 118.7(2) ?
O1 C1 C2 . . 117.0(2) ?
C7 C1 C2 . . 124.2(2) ?
C133 C134 C135 . . 120.5(2) ?
C133 C134 H134 . . 119.7 ?
C135 C134 H134 . . 119.7 ?
C124 C125 C126 . . 120.4(2) ?
C124 C125 H125 . . 119.8 ?
C126 C125 H125 . . 119.8 ?
C233 C234 C235 . . 119.3(2) ?
C233 C234 H234 . . 120.3 ?
C235 C234 H234 . . 120.3 ?
C4 C3 C2 . . 132.4(2) ?
C4 C3 H3 . . 113.8 ?
C2 C3 H3 . . 113.8 ?
C6 C7 C1 . . 132.6(2) ?
C6 C7 H7 . . 113.7 ?
C1 C7 H7 . . 113.7 ?
C212 C213 C214 . . 120.5(2) ?
C212 C213 H213 . . 119.7 ?
C214 C213 H213 . . 119.7 ?
C226 C225 C224 . . 120.4(2) ?
C226 C225 H225 . . 119.8 ?
C224 C225 H225 . . 119.8 ?
C134 C135 C136 . . 120.2(2) ?
C134 C135 H135 . . 119.9 ?
C136 C135 H135 . . 119.9 ?
C215 C214 C213 . . 119.5(2) ?
C215 C214 H214 . . 120.2 ?
C213 C214 H214 . . 120.2 ?
C213 C212 C211 . . 120.3(2) ?
C213 C212 H212 . . 119.8 ?
C211 C212 H212 . . 119.8 ?
C5 C6 C7 . . 130.0(3) ?
C5 C6 H6 . . 115.0 ?
C7 C6 H6 . . 115.0 ?
C3 C4 C5 . . 129.8(2) ?
C3 C4 H4 . . 115.1 ?
C5 C4 H4 . . 115.1 ?
C6 C5 C4 . . 126.3(2) ?
C6 C5 H5 . . 116.9 ?
C4 C5 H5 . . 116.9 ?
Cl2 C01 Cl1 . . 111.60(15) ?
Cl2 C01 H01A . . 109.3 ?
Cl1 C01 H01A . . 109.3 ?
Cl2 C01 H01B . . 109.3 ?
Cl1 C01 H01B . . 109.3 ?
H01A C01 H01B . . 108.0 ?

loop_
_geom_bond_atom_site_label_1
_geom_bond_atom_site_label_2
_geom_bond_site_symmetry_2
_geom_bond_distance
_geom_bond_publ_flag
Ag O1 . 2.3612(16) y
Ag O2 . 2.3342(16) y
Ag P1 . 2.4070(6) y
Ag P2 . 2.4981(5) y
P2 C231 . 1.821(2) ?
P2 C221 . 1.823(2) ?
P2 C211 . 1.824(2) ?
P1 C131 . 1.820(2) ?
P1 C111 . 1.825(2) ?
P1 C121 . 1.829(2) ?
O1 C1 . 1.271(3) ?
C236 C235 . 1.380(3) ?
C236 C231 . 1.397(3) ?
C236 H236 . 0.9500 ?
O2 C2 . 1.261(3) ?
C115 C114 . 1.381(4) ?
C115 C116 . 1.386(3) ?
C115 H115 . 0.9500 ?
C211 C216 . 1.392(3) ?
C211 C212 . 1.399(3) ?
C131 C132 . 1.386(3) ?
C131 C136 . 1.395(3) ?
C116 C111 . 1.391(3) ?
C116 H116 . 0.9500 ?
C111 C112 . 1.395(3) ?
C132 C133 . 1.393(3) ?
C132 H132 . 0.9500 ?
C231 C232 . 1.395(3) ?
C233 C234 . 1.383(3) ?
C233 C232 . 1.390(3) ?
C233 H233 . 0.9500 ?
C232 H232 . 0.9500 ?
C122 C123 . 1.377(3) ?
C122 C121 . 1.400(3) ?
C122 H122 . 0.9500 ?
C2 C3 . 1.427(3) ?
C2 C1 . 1.486(3) ?
C121 C126 . 1.391(3) ?
C216 C215 . 1.387(3) ?
C216 H216 . 0.9500 ?
C221 C222 . 1.393(3) ?
C221 C226 . 1.394(3) ?
C133 C134 . 1.378(3) ?
C133 H133 . 0.9500 ?
C235 C234 . 1.390(3) ?
C235 H235 . 0.9500 ?
C123 C124 . 1.390(3) ?
C123 H123 . 0.9500 ?
C226 C225 . 1.384(3) ?
C226 H226 . 0.9500 ?
C124 C125 . 1.384(3) ?
C124 H124 . 0.9500 ?
C136 C135 . 1.389(3) ?
C136 H136 . 0.9500 ?
C222 C223 . 1.387(3) ?
C222 H222 . 0.9500 ?
C215 C214 . 1.382(3) ?
C215 H215 . 0.9500 ?
C126 C125 . 1.385(3) ?
C126 H126 . 0.9500 ?
C114 C113 . 1.383(3) ?
C114 H114 . 0.9500 ?
C224 C225 . 1.385(3) ?
C224 C223 . 1.388(3) ?
C224 H224 . 0.9500 ?
C112 C113 . 1.390(3) ?
C112 H112 . 0.9500 ?
C113 H113 . 0.9500 ?
C223 H223 . 0.9500 ?
C1 C7 . 1.414(3) ?
C134 C135 . 1.379(3) ?
C134 H134 . 0.9500 ?
C125 H125 . 0.9500 ?
C234 H234 . 0.9500 ?
C3 C4 . 1.373(3) ?
C3 H3 . 0.9500 ?
C7 C6 . 1.382(3) ?
C7 H7 . 0.9500 ?
C213 C212 . 1.376(3) ?
C213 C214 . 1.387(3) ?
C213 H213 . 0.9500 ?
C225 H225 . 0.9500 ?
C135 H135 . 0.9500 ?
C214 H214 . 0.9500 ?
C212 H212 . 0.9500 ?
C6 C5 . 1.379(4) ?
C6 H6 . 0.9500 ?
C4 C5 . 1.388(4) ?
C4 H4 . 0.9500 ?
C5 H5 . 0.9500 ?
Cl1 C01 . 1.770(3) ?
C01 Cl2 . 1.768(3) ?
C01 H01A . 0.9900 ?
C01 H01B . 0.9900 ?

loop_
_geom_torsion_atom_site_label_1
_geom_torsion_atom_site_label_2
_geom_torsion_atom_site_label_3
_geom_torsion_atom_site_label_4
_geom_torsion_site_symmetry_1
_geom_torsion_site_symmetry_2
_geom_torsion_site_symmetry_3
_geom_torsion_site_symmetry_4
_geom_torsion
_geom_torsion_publ_flag
O2 Ag P2 C231 . . . . 83.92(9) ?
O1 Ag P2 C231 . . . . 153.99(8) ?
P1 Ag P2 C231 . . . . -58.66(8) ?
O2 Ag P2 C221 . . . . -158.57(9) ?
O1 Ag P2 C221 . . . . -88.49(9) ?
P1 Ag P2 C221 . . . . 58.85(8) ?
O2 Ag P2 C211 . . . . -35.96(10) ?
O1 Ag P2 C211 . . . . 34.11(10) ?
P1 Ag P2 C211 . . . . -178.54(9) ?
O2 Ag P1 C131 . . . . 44.96(10) ?
O1 Ag P1 C131 . . . . -41.59(10) ?
P2 Ag P1 C131 . . . . -178.76(8) ?
O2 Ag P1 C111 . . . . 165.75(9) ?
O1 Ag P1 C111 . . . . 79.20(9) ?
P2 Ag P1 C111 . . . . -57.97(8) ?
O2 Ag P1 C121 . . . . -77.42(9) ?
O1 Ag P1 C121 . . . . -163.97(8) ?
P2 Ag P1 C121 . . . . 58.86(8) ?
O2 Ag O1 C1 . . . . 17.65(14) ?
P1 Ag O1 C1 . . . . 131.53(13) ?
P2 Ag O1 C1 . . . . -83.99(14) ?
O1 Ag O2 C2 . . . . -15.03(15) ?
P1 Ag O2 C2 . . . . -137.85(14) ?
P2 Ag O2 C2 . . . . 79.12(15) ?
C231 P2 C211 C216 . . . . 5.0(2) ?
C221 P2 C211 C216 . . . . -102.68(19) ?
Ag P2 C211 C216 . . . . 129.12(16) ?
C231 P2 C211 C212 . . . . -175.02(17) ?
C221 P2 C211 C212 . . . . 77.34(18) ?
Ag P2 C211 C212 . . . . -50.86(19) ?
C111 P1 C131 C132 . . . . 30.9(2) ?
C121 P1 C131 C132 . . . . -77.8(2) ?
Ag P1 C131 C132 . . . . 154.70(17) ?
C111 P1 C131 C136 . . . . -151.45(18) ?
C121 P1 C131 C136 . . . . 99.85(19) ?
Ag P1 C131 C136 . . . . -27.6(2) ?
C114 C115 C116 C111 . . . . -0.7(3) ?
C115 C116 C111 C112 . . . . -0.4(3) ?
C115 C116 C111 P1 . . . . -174.29(17) ?
C131 P1 C111 C116 . . . . -113.66(19) ?
C121 P1 C111 C116 . . . . -5.3(2) ?
Ag P1 C111 C116 . . . . 117.54(17) ?
C131 P1 C111 C112 . . . . 72.36(18) ?
C121 P1 C111 C112 . . . . -179.28(16) ?
Ag P1 C111 C112 . . . . -56.44(17) ?
C136 C131 C132 C133 . . . . -0.5(3) ?
P1 C131 C132 C133 . . . . 177.16(18) ?
C235 C236 C231 C232 . . . . -0.2(3) ?
C235 C236 C231 P2 . . . . 176.33(17) ?
C221 P2 C231 C232 . . . . 6.6(2) ?
C211 P2 C231 C232 . . . . -101.18(19) ?
Ag P2 C231 C232 . . . . 130.91(16) ?
C221 P2 C231 C236 . . . . -169.69(17) ?
C211 P2 C231 C236 . . . . 82.48(18) ?
Ag P2 C231 C236 . . . . -45.43(19) ?
C234 C233 C232 C231 . . . . 0.6(3) ?
C236 C231 C232 C233 . . . . 0.0(3) ?
P2 C231 C232 C233 . . . . -176.29(17) ?
Ag O2 C2 C3 . . . . -169.93(14) ?
Ag O2 C2 C1 . . . . 11.5(2) ?
C123 C122 C121 C126 . . . . -0.1(3) ?
C123 C122 C121 P1 . . . . 176.62(17) ?
C131 P1 C121 C126 . . . . 13.0(2) ?
C111 P1 C121 C126 . . . . -96.14(19) ?
Ag P1 C121 C126 . . . . 143.27(17) ?
C131 P1 C121 C122 . . . . -163.60(17) ?
C111 P1 C121 C122 . . . . 87.28(18) ?
Ag P1 C121 C122 . . . . -33.31(19) ?
C212 C211 C216 C215 . . . . -0.9(3) ?
P2 C211 C216 C215 . . . . 179.11(16) ?
C231 P2 C221 C222 . . . . -86.0(2) ?
C211 P2 C221 C222 . . . . 21.8(2) ?
Ag P2 C221 C222 . . . . 151.70(16) ?
C231 P2 C221 C226 . . . . 92.32(18) ?
C211 P2 C221 C226 . . . . -159.88(17) ?
Ag P2 C221 C226 . . . . -29.94(19) ?
C131 C132 C133 C134 . . . . -0.7(4) ?
C231 C236 C235 C234 . . . . -0.3(3) ?
C121 C122 C123 C124 . . . . -0.5(3) ?
C222 C221 C226 C225 . . . . 0.7(3) ?
P2 C221 C226 C225 . . . . -177.75(17) ?
C122 C123 C124 C125 . . . . 0.9(3) ?
C132 C131 C136 C135 . . . . 1.5(3) ?
P1 C131 C136 C135 . . . . -176.21(19) ?
C226 C221 C222 C223 . . . . -0.8(3) ?
P2 C221 C222 C223 . . . . 177.51(18) ?
C211 C216 C215 C214 . . . . 0.0(3) ?
C122 C121 C126 C125 . . . . 0.4(3) ?
P1 C121 C126 C125 . . . . -176.20(18) ?
C116 C115 C114 C113 . . . . 1.0(4) ?
C116 C111 C112 C113 . . . . 1.3(3) ?
P1 C111 C112 C113 . . . . 175.55(17) ?
C115 C114 C113 C112 . . . . -0.1(3) ?
C111 C112 C113 C114 . . . . -1.1(3) ?
C221 C222 C223 C224 . . . . 0.5(4) ?
C225 C224 C223 C222 . . . . 0.0(4) ?
Ag O1 C1 C7 . . . . 158.97(15) ?
Ag O1 C1 C2 . . . . -18.7(2) ?
O2 C2 C1 O1 . . . . 5.2(3) ?
C3 C2 C1 O1 . . . . -173.26(19) ?
O2 C2 C1 C7 . . . . -172.4(2) ?
C3 C2 C1 C7 . . . . 9.2(3) ?
C132 C133 C134 C135 . . . . 0.8(4) ?
C123 C124 C125 C126 . . . . -0.6(4) ?
C121 C126 C125 C124 . . . . 0.0(4) ?
C232 C233 C234 C235 . . . . -1.0(3) ?
C236 C235 C234 C233 . . . . 0.9(3) ?
O2 C2 C3 C4 . . . . 174.6(2) ?
C1 C2 C3 C4 . . . . -7.0(4) ?
O1 C1 C7 C6 . . . . 178.7(2) ?
C2 C1 C7 C6 . . . . -3.8(4) ?
C221 C226 C225 C224 . . . . -0.2(3) ?
C223 C224 C225 C226 . . . . -0.1(4) ?
C133 C134 C135 C136 . . . . 0.3(4) ?
C131 C136 C135 C134 . . . . -1.5(4) ?
C216 C215 C214 C213 . . . . 0.6(3) ?
C212 C213 C214 C215 . . . . -0.4(3) ?
C214 C213 C212 C211 . . . . -0.5(3) ?
C216 C211 C212 C213 . . . . 1.2(3) ?
P2 C211 C212 C213 . . . . -178.86(17) ?
C1 C7 C6 C5 . . . . -2.5(4) ?
C2 C3 C4 C5 . . . . -0.4(4) ?
C7 C6 C5 C4 . . . . 1.3(4) ?
C3 C4 C5 C6 . . . . 2.8(4) ?
